data_4071264
loop_
_publ_author_name
'Uhl, Werner'
'Claesener, Michael'
'Hepp, Alexander'

_publ_section_title
;
 A Carbon-Bridged Digallium Compound as a Chelating Lewis Acid:
 Complexation of Thiophenolate and Benzoate Anions by
 H5C6&#x2212;CH2&#x2212;C(SiMe3)[Ga(CH2tBu)2]2
;
_journal_issue 9
_journal_name_full Organometallics
_journal_page_first 2118
_journal_paper_doi 10.1021/om800068s
_journal_volume 27
_journal_year 2008
_chemical_formula_sum 'C31 H60 Ga2 Si'
_chemical_formula_weight 600.32
_chemical_melting_point 82&#x00B0;C
_chemical_name_systematic
; 
 ? 
;
_space_group_IT_number 14
_symmetry_space_group_name_Hall '-P 2yn'
_symmetry_space_group_name_H-M 'P 1 21/n 1'
_atom_sites_solution_hydrogens geom
_atom_sites_solution_primary direct
_atom_sites_solution_secondary difmap
_audit_creation_method SHELXL-97
_cell_angle_alpha 90.00
_cell_angle_beta 97.756(3)
_cell_angle_gamma 90.00
_cell_formula_units_Z 4
_cell_length_a 12.1123(19)
_cell_length_b 18.898(3)
_cell_length_c 15.118(2)
_cell_measurement_reflns_used '? all measured'
_cell_measurement_temperature 153(2)
_cell_measurement_theta_max '? 30.13'
_cell_measurement_theta_min '? 1.73'
_cell_volume 3428.8(9)
_computing_cell_refinement 'Bruker SAINT'
_computing_data_collection 'Bruker SMART'
_computing_data_reduction 'Bruker SHELXTL'
_computing_molecular_graphics 'Bruker SHELXTL'
_computing_publication_material 'Bruker SHELXTL'
_computing_structure_refinement 'SHELXL-97 (Sheldrick, 1997)'
_computing_structure_solution 'SHELXS-97 (Sheldrick, 1990)'
_diffrn_ambient_temperature 153(2)
_diffrn_measured_fraction_theta_full 0.992
_diffrn_measured_fraction_theta_max 0.992
_diffrn_measurement_device_type '? CCD area detector'
_diffrn_measurement_method '? omega scans'
_diffrn_radiation_monochromator graphite
_diffrn_radiation_source 'fine-focus sealed tube'
_diffrn_radiation_type MoK\a
_diffrn_radiation_wavelength 0.71073
_diffrn_reflns_av_R_equivalents 0.0559
_diffrn_reflns_av_sigmaI/netI 0.0559
_diffrn_reflns_limit_h_max 17
_diffrn_reflns_limit_h_min -16
_diffrn_reflns_limit_k_max 26
_diffrn_reflns_limit_k_min -26
_diffrn_reflns_limit_l_max 21
_diffrn_reflns_limit_l_min -21
_diffrn_reflns_number 38962
_diffrn_reflns_theta_full 30.13
_diffrn_reflns_theta_max 30.13
_diffrn_reflns_theta_min 1.73
_exptl_absorpt_coefficient_mu 1.622
_exptl_absorpt_correction_T_min '? 0.714218'
_exptl_absorpt_correction_type '? empirical'
_exptl_absorpt_process_details '? SADABS'
_exptl_crystal_colour '? clear'
_exptl_crystal_density_diffrn 1.163
_exptl_crystal_density_method 'not measured'
_exptl_crystal_description '? plate'
_exptl_crystal_F_000 1288
_exptl_crystal_size_max '? 0.9'
_exptl_crystal_size_mid '? 0.4'
_exptl_crystal_size_min '? 0.2'
_refine_diff_density_max 1.101
_refine_diff_density_min -0.449
_refine_diff_density_rms 0.087
_refine_ls_extinction_method none
_refine_ls_goodness_of_fit_ref 0.983
_refine_ls_hydrogen_treatment constr
_refine_ls_matrix_type full
_refine_ls_number_parameters 322
_refine_ls_number_reflns 10035
_refine_ls_number_restraints 0
_refine_ls_restrained_S_all 0.983
_refine_ls_R_factor_all 0.0678
_refine_ls_R_factor_gt 0.0428
_refine_ls_shift/su_max 0.018
_refine_ls_shift/su_mean 0.001
_refine_ls_structure_factor_coef Fsqd
_refine_ls_weighting_details 'calc w=1/[\s^2^(Fo^2^)+(0.0533P)^2^+0.0000P] where P=(Fo^2^+2Fc^2^)/3'
_refine_ls_weighting_scheme calc
_refine_ls_wR_factor_gt 0.0921
_refine_ls_wR_factor_ref 0.1018
_reflns_number_gt 7367
_reflns_number_total 10035
_reflns_threshold_expression >2sigma(I)
_cod_data_source_file om800068s-file004.cif
_cod_data_source_block sad
_cod_depositor_comments
;
The following automatic conversions were performed:

'_refine_ls_hydrogen_treatment' value 'constr.' was replaced with the
value 'constr' as specified in the replacement file
'src/cod-tools/trunk/data/replacement-values/replacement_values.lst'.

Automatic conversion script
Id: cif_fix_values 5376 2017-05-30 11:51:03Z andrius 
;
_cod_original_cell_volume 3428.7(9)
_cod_database_code 4071264

loop_
_symmetry_equiv_pos_as_xyz
'x, y, z'
'-x+1/2, y+1/2, -z+1/2'
'-x, -y, -z'
'x-1/2, -y-1/2, z-1/2'

loop_
_atom_site_label
_atom_site_type_symbol
_atom_site_fract_x
_atom_site_fract_y
_atom_site_fract_z
_atom_site_U_iso_or_equiv
_atom_site_adp_type
_atom_site_occupancy
_atom_site_symmetry_multiplicity
_atom_site_calc_flag
_atom_site_refinement_flags
Ga1 Ga 0.915717(19) 0.198677(12) 0.770386(15) 0.02058(7) Uani 1 1 d .
C11 C 0.81927(18) 0.16060(13) 0.66395(14) 0.0268(5) Uani 1 1 d .
H11A H 0.7769 0.1224 0.6844 0.032 Uiso 1 1 calc R
H11B H 0.7670 0.1971 0.6433 0.032 Uiso 1 1 calc R
C111 C 0.86926(19) 0.13327(13) 0.58194(15) 0.0281(5) Uani 1 1 d .
C112 C 0.7757(2) 0.11963(17) 0.50521(17) 0.0439(7) Uani 1 1 d .
H11C H 0.8070 0.1026 0.4542 0.053 Uiso 1 1 calc R
H11D H 0.7360 0.1628 0.4901 0.053 Uiso 1 1 calc R
H11E H 0.7255 0.0848 0.5232 0.053 Uiso 1 1 calc R
C113 C 0.9317(2) 0.06421(14) 0.60420(18) 0.0382(6) Uani 1 1 d .
H11F H 0.8821 0.0301 0.6245 0.046 Uiso 1 1 calc R
H11G H 0.9930 0.0725 0.6503 0.046 Uiso 1 1 calc R
H11H H 0.9593 0.0466 0.5518 0.046 Uiso 1 1 calc R
C114 C 0.9494(2) 0.18780(14) 0.55116(16) 0.0358(6) Uani 1 1 d .
H11I H 0.9823 0.1689 0.5019 0.043 Uiso 1 1 calc R
H11J H 1.0068 0.1984 0.5995 0.043 Uiso 1 1 calc R
H11K H 0.9092 0.2303 0.5328 0.043 Uiso 1 1 calc R
C12 C 1.07575(18) 0.17415(13) 0.80772(16) 0.0277(5) Uani 1 1 d .
H12A H 1.1071 0.1645 0.7540 0.033 Uiso 1 1 calc R
H12B H 1.1113 0.2164 0.8328 0.033 Uiso 1 1 calc R
C121 C 1.11376(19) 0.11343(12) 0.87335(16) 0.0288(5) Uani 1 1 d .
C122 C 1.0791(2) 0.12746(14) 0.96457(16) 0.0358(6) Uani 1 1 d .
H12C H 0.9993 0.1291 0.9596 0.043 Uiso 1 1 calc R
H12D H 1.1094 0.1719 0.9869 0.043 Uiso 1 1 calc R
H12E H 1.1067 0.0903 1.0049 0.043 Uiso 1 1 calc R
C123 C 1.2417(2) 0.10876(16) 0.8837(2) 0.0466(7) Uani 1 1 d .
H12F H 1.2732 0.1532 0.9052 0.056 Uiso 1 1 calc R
H12G H 1.2649 0.0982 0.8269 0.056 Uiso 1 1 calc R
H12H H 1.2668 0.0720 0.9255 0.056 Uiso 1 1 calc R
C124 C 1.0656(3) 0.04261(14) 0.8388(2) 0.0465(7) Uani 1 1 d .
H12I H 1.0894 0.0062 0.8815 0.056 Uiso 1 1 calc R
H12J H 1.0914 0.0318 0.7831 0.056 Uiso 1 1 calc R
H12K H 0.9857 0.0452 0.8302 0.056 Uiso 1 1 calc R
Ga2 Ga 0.688046(19) 0.247923(12) 0.828378(15) 0.02051(7) Uani 1 1 d .
C21 C 0.64924(19) 0.18956(11) 0.93055(14) 0.0245(4) Uani 1 1 d .
H21A H 0.7036 0.1995 0.9813 0.029 Uiso 1 1 calc R
H21B H 0.5788 0.2061 0.9448 0.029 Uiso 1 1 calc R
C211 C 0.64129(18) 0.10859(12) 0.92051(16) 0.0270(5) Uani 1 1 d .
C212 C 0.5592(2) 0.08772(14) 0.83919(19) 0.0409(6) Uani 1 1 d .
H21C H 0.5849 0.1055 0.7861 0.049 Uiso 1 1 calc R
H21D H 0.4873 0.1074 0.8444 0.049 Uiso 1 1 calc R
H21E H 0.5537 0.0371 0.8358 0.049 Uiso 1 1 calc R
C213 C 0.6032(2) 0.07700(14) 1.00449(19) 0.0435(7) Uani 1 1 d .
H21F H 0.5296 0.0936 1.0101 0.052 Uiso 1 1 calc R
H21G H 0.6536 0.0912 1.0559 0.052 Uiso 1 1 calc R
H21H H 0.6025 0.0263 1.0001 0.052 Uiso 1 1 calc R
C214 C 0.75613(19) 0.07821(13) 0.91051(18) 0.0359(6) Uani 1 1 d .
H21I H 0.7513 0.0276 0.9059 0.043 Uiso 1 1 calc R
H21J H 0.8081 0.0908 0.9617 0.043 Uiso 1 1 calc R
H21K H 0.7810 0.0971 0.8577 0.043 Uiso 1 1 calc R
C22 C 0.57484(19) 0.27310(14) 0.72505(15) 0.0300(5) Uani 1 1 d .
H22A H 0.6099 0.3043 0.6872 0.036 Uiso 1 1 calc R
H22B H 0.5561 0.2306 0.6917 0.036 Uiso 1 1 calc R
C221 C 0.46498(18) 0.30809(12) 0.74268(15) 0.0261(5) Uani 1 1 d .
C222 C 0.3929(2) 0.25691(15) 0.7878(2) 0.0404(6) Uani 1 1 d .
H22C H 0.4309 0.2441 0.8455 0.048 Uiso 1 1 calc R
H22D H 0.3792 0.2152 0.7518 0.048 Uiso 1 1 calc R
H22E H 0.3233 0.2792 0.7946 0.048 Uiso 1 1 calc R
C223 C 0.4899(2) 0.37390(14) 0.80071(16) 0.0365(6) Uani 1 1 d .
H22F H 0.4212 0.3958 0.8108 0.044 Uiso 1 1 calc R
H22G H 0.5329 0.4067 0.7709 0.044 Uiso 1 1 calc R
H22H H 0.5314 0.3605 0.8569 0.044 Uiso 1 1 calc R
C224 C 0.3986(2) 0.33122(15) 0.65372(16) 0.0388(6) Uani 1 1 d .
H22I H 0.3785 0.2903 0.6175 0.047 Uiso 1 1 calc R
H22J H 0.4434 0.3623 0.6231 0.047 Uiso 1 1 calc R
H22K H 0.3323 0.3555 0.6649 0.047 Uiso 1 1 calc R
Si01 Si 0.87668(5) 0.36040(3) 0.77729(4) 0.02272(13) Uani 1 1 d .
C011 C 1.0300(2) 0.38070(14) 0.79641(18) 0.0360(6) Uani 1 1 d .
H01A H 1.0444 0.4225 0.7637 0.043 Uiso 1 1 calc R
H01B H 1.0707 0.3416 0.7763 0.043 Uiso 1 1 calc R
H01C H 1.0531 0.3884 0.8589 0.043 Uiso 1 1 calc R
C012 C 0.8024(2) 0.43970(12) 0.81339(18) 0.0361(6) Uani 1 1 d .
H01D H 0.7235 0.4316 0.8032 0.043 Uiso 1 1 calc R
H01E H 0.8203 0.4802 0.7798 0.043 Uiso 1 1 calc R
H01F H 0.8253 0.4481 0.8758 0.043 Uiso 1 1 calc R
C013 C 0.8415(3) 0.35514(14) 0.65321(16) 0.0426(7) Uani 1 1 d .
H01G H 0.7657 0.3398 0.6383 0.051 Uiso 1 1 calc R
H01H H 0.8903 0.3220 0.6300 0.051 Uiso 1 1 calc R
H01I H 0.8503 0.4009 0.6276 0.051 Uiso 1 1 calc R
C01 C 0.84690(17) 0.27638(11) 0.83627(14) 0.0202(4) Uani 1 1 d .
C02 C 0.90498(18) 0.27661(12) 0.93547(14) 0.0229(4) Uani 1 1 d .
H02A H 0.8865 0.2331 0.9628 0.028 Uiso 1 1 calc R
H02B H 0.9841 0.2766 0.9347 0.028 Uiso 1 1 calc R
C03 C 0.87732(18) 0.33696(11) 0.99469(14) 0.0225(4) Uani 1 1 d .
C04 C 0.9618(2) 0.37944(13) 1.03805(16) 0.0329(5) Uani 1 1 d .
H04 H 1.0375 0.3707 1.0290 0.039 Uiso 1 1 calc R
C05 C 0.9388(2) 0.43400(14) 1.09388(18) 0.0398(6) Uani 1 1 d .
H05 H 0.9986 0.4625 1.1229 0.048 Uiso 1 1 calc R
C06 C 0.8311(2) 0.44771(13) 1.10809(17) 0.0371(6) Uani 1 1 d .
H06 H 0.8152 0.4861 1.1461 0.045 Uiso 1 1 calc R
C07 C 0.7459(2) 0.40543(13) 1.06686(17) 0.0357(6) Uani 1 1 d .
H07 H 0.6706 0.4138 1.0773 0.043 Uiso 1 1 calc R
C08 C 0.76900(19) 0.35116(12) 1.01074(16) 0.0301(5) Uani 1 1 d .
H08 H 0.7089 0.3226 0.9822 0.036 Uiso 1 1 calc R

loop_
_atom_site_aniso_label
_atom_site_aniso_U_11
_atom_site_aniso_U_22
_atom_site_aniso_U_33
_atom_site_aniso_U_23
_atom_site_aniso_U_13
_atom_site_aniso_U_12
Ga1 0.01893(12) 0.02125(12) 0.02215(12) -0.00040(9) 0.00496(9) 0.00090(9)
C11 0.0217(11) 0.0336(12) 0.0262(11) -0.0048(9) 0.0066(9) -0.0022(9)
C111 0.0248(11) 0.0355(13) 0.0250(11) -0.0089(10) 0.0071(9) -0.0064(9)
C112 0.0315(14) 0.068(2) 0.0319(13) -0.0161(13) 0.0045(11) -0.0047(13)
C113 0.0342(14) 0.0373(14) 0.0457(15) -0.0108(12) 0.0155(11) 0.0005(11)
C114 0.0361(14) 0.0447(15) 0.0286(12) 0.0005(11) 0.0118(10) -0.0066(11)
C12 0.0205(11) 0.0302(12) 0.0322(12) 0.0000(10) 0.0034(9) 0.0016(9)
C121 0.0219(11) 0.0273(12) 0.0368(13) 0.0023(10) 0.0024(9) 0.0045(9)
C122 0.0305(13) 0.0402(14) 0.0359(14) 0.0088(11) 0.0015(11) 0.0082(11)
C123 0.0265(13) 0.0559(18) 0.0573(18) 0.0147(14) 0.0051(12) 0.0145(12)
C124 0.0535(18) 0.0305(14) 0.0526(18) 0.0013(12) -0.0036(14) 0.0029(12)
Ga2 0.01788(12) 0.02100(12) 0.02285(12) -0.00127(9) 0.00347(9) -0.00081(9)
C21 0.0240(11) 0.0245(11) 0.0257(11) -0.0003(9) 0.0058(9) -0.0043(8)
C211 0.0200(11) 0.0254(11) 0.0355(12) 0.0036(9) 0.0030(9) -0.0014(8)
C212 0.0322(14) 0.0296(13) 0.0574(17) -0.0093(12) -0.0074(12) -0.0014(10)
C213 0.0415(15) 0.0339(14) 0.0578(17) 0.0103(13) 0.0159(13) -0.0090(12)
C214 0.0263(12) 0.0296(13) 0.0515(16) 0.0044(11) 0.0042(11) 0.0019(10)
C22 0.0221(12) 0.0434(14) 0.0244(11) -0.0008(10) 0.0028(9) 0.0032(10)
C221 0.0211(11) 0.0322(12) 0.0251(11) 0.0008(9) 0.0029(8) 0.0020(9)
C222 0.0232(12) 0.0433(16) 0.0552(17) 0.0091(13) 0.0074(12) -0.0003(11)
C223 0.0382(15) 0.0373(14) 0.0333(13) -0.0023(11) 0.0024(11) 0.0025(11)
C224 0.0301(13) 0.0537(17) 0.0315(13) 0.0006(12) -0.0002(10) 0.0075(12)
Si01 0.0213(3) 0.0205(3) 0.0267(3) 0.0014(2) 0.0041(2) -0.0010(2)
C011 0.0261(12) 0.0330(13) 0.0496(16) 0.0061(11) 0.0077(11) -0.0021(10)
C012 0.0351(14) 0.0219(11) 0.0534(16) 0.0031(11) 0.0132(12) -0.0012(10)
C013 0.0597(18) 0.0349(14) 0.0318(13) 0.0065(11) 0.0010(12) -0.0099(13)
C01 0.0188(10) 0.0191(9) 0.0224(10) -0.0005(8) 0.0025(8) -0.0002(8)
C02 0.0206(11) 0.0249(10) 0.0228(10) 0.0005(9) 0.0015(8) 0.0021(8)
C03 0.0227(11) 0.0234(11) 0.0213(10) 0.0015(8) 0.0024(8) -0.0013(8)
C04 0.0230(12) 0.0384(14) 0.0360(13) -0.0049(11) 0.0000(10) -0.0044(10)
C05 0.0348(14) 0.0409(15) 0.0417(15) -0.0134(12) -0.0016(11) -0.0106(11)
C06 0.0455(16) 0.0308(13) 0.0353(13) -0.0128(11) 0.0066(11) -0.0037(11)
C07 0.0309(13) 0.0348(13) 0.0436(15) -0.0105(11) 0.0133(11) 0.0005(10)
C08 0.0234(11) 0.0299(12) 0.0372(13) -0.0090(10) 0.0051(10) -0.0053(9)

loop_
_atom_type_symbol
_atom_type_description
_atom_type_scat_dispersion_real
_atom_type_scat_dispersion_imag
_atom_type_scat_source
C C 0.0033 0.0016 'International Tables Vol C Tables 4.2.6.8 and 6.1.1.4'
H H 0.0000 0.0000 'International Tables Vol C Tables 4.2.6.8 and 6.1.1.4'
Si Si 0.0817 0.0704 'International Tables Vol C Tables 4.2.6.8 and 6.1.1.4'
Ga Ga 0.2307 1.6083 'International Tables Vol C Tables 4.2.6.8 and 6.1.1.4'

loop_
_geom_angle_atom_site_label_1
_geom_angle_atom_site_label_2
_geom_angle_atom_site_label_3
_geom_angle
C11 Ga1 C12 125.82(10)
C11 Ga1 C01 115.20(9)
C12 Ga1 C01 118.63(9)
C111 C11 Ga1 121.34(15)
C111 C11 H11A 107.0
Ga1 C11 H11A 107.0
C111 C11 H11B 107.0
Ga1 C11 H11B 107.0
H11A C11 H11B 106.7
C113 C111 C112 108.5(2)
C113 C111 C114 109.1(2)
C112 C111 C114 108.5(2)
C113 C111 C11 110.3(2)
C112 C111 C11 109.59(19)
C114 C111 C11 110.68(19)
C111 C112 H11C 109.5
C111 C112 H11D 109.5
H11C C112 H11D 109.5
C111 C112 H11E 109.5
H11C C112 H11E 109.5
H11D C112 H11E 109.5
C111 C113 H11F 109.5
C111 C113 H11G 109.5
H11F C113 H11G 109.5
C111 C113 H11H 109.5
H11F C113 H11H 109.5
H11G C113 H11H 109.5
C111 C114 H11I 109.5
C111 C114 H11J 109.5
H11I C114 H11J 109.5
C111 C114 H11K 109.5
H11I C114 H11K 109.5
H11J C114 H11K 109.5
C121 C12 Ga1 123.15(16)
C121 C12 H12A 106.5
Ga1 C12 H12A 106.5
C121 C12 H12B 106.5
Ga1 C12 H12B 106.5
H12A C12 H12B 106.5
C122 C121 C124 108.9(2)
C122 C121 C123 108.4(2)
C124 C121 C123 108.5(2)
C122 C121 C12 111.01(19)
C124 C121 C12 111.4(2)
C123 C121 C12 108.4(2)
C121 C122 H12C 109.5
C121 C122 H12D 109.5
H12C C122 H12D 109.5
C121 C122 H12E 109.5
H12C C122 H12E 109.5
H12D C122 H12E 109.5
C121 C123 H12F 109.5
C121 C123 H12G 109.5
H12F C123 H12G 109.5
C121 C123 H12H 109.5
H12F C123 H12H 109.5
H12G C123 H12H 109.5
C121 C124 H12I 109.5
C121 C124 H12J 109.5
H12I C124 H12J 109.5
C121 C124 H12K 109.5
H12I C124 H12K 109.5
H12J C124 H12K 109.5
C01 Ga2 C22 122.77(9)
C01 Ga2 C21 115.38(9)
C22 Ga2 C21 121.83(10)
C211 C21 Ga2 119.27(15)
C211 C21 H21A 107.5
Ga2 C21 H21A 107.5
C211 C21 H21B 107.5
Ga2 C21 H21B 107.5
H21A C21 H21B 107.0
C212 C211 C213 109.3(2)
C212 C211 C214 109.0(2)
C213 C211 C214 108.4(2)
C212 C211 C21 111.21(19)
C213 C211 C21 109.1(2)
C214 C211 C21 109.69(18)
C211 C212 H21C 109.5
C211 C212 H21D 109.5
H21C C212 H21D 109.5
C211 C212 H21E 109.5
H21C C212 H21E 109.5
H21D C212 H21E 109.5
C211 C213 H21F 109.5
C211 C213 H21G 109.5
H21F C213 H21G 109.5
C211 C213 H21H 109.5
H21F C213 H21H 109.5
H21G C213 H21H 109.5
C211 C214 H21I 109.5
C211 C214 H21J 109.5
H21I C214 H21J 109.5
C211 C214 H21K 109.5
H21I C214 H21K 109.5
H21J C214 H21K 109.5
C221 C22 Ga2 119.08(15)
C221 C22 H22A 107.5
Ga2 C22 H22A 107.5
C221 C22 H22B 107.5
Ga2 C22 H22B 107.5
H22A C22 H22B 107.0
C223 C221 C222 109.9(2)
C223 C221 C224 108.1(2)
C222 C221 C224 108.0(2)
C223 C221 C22 109.86(19)
C222 C221 C22 111.4(2)
C224 C221 C22 109.47(19)
C221 C222 H22C 109.5
C221 C222 H22D 109.5
H22C C222 H22D 109.5
C221 C222 H22E 109.5
H22C C222 H22E 109.5
H22D C222 H22E 109.5
C221 C223 H22F 109.5
C221 C223 H22G 109.5
H22F C223 H22G 109.5
C221 C223 H22H 109.5
H22F C223 H22H 109.5
H22G C223 H22H 109.5
C221 C224 H22I 109.5
C221 C224 H22J 109.5
H22I C224 H22J 109.5
C221 C224 H22K 109.5
H22I C224 H22K 109.5
H22J C224 H22K 109.5
C012 Si01 C013 106.40(13)
C012 Si01 C01 114.11(10)
C013 Si01 C01 113.50(11)
C012 Si01 C011 107.22(12)
C013 Si01 C011 104.60(13)
C01 Si01 C011 110.38(10)
Si01 C011 H01A 109.5
Si01 C011 H01B 109.5
H01A C011 H01B 109.5
Si01 C011 H01C 109.5
H01A C011 H01C 109.5
H01B C011 H01C 109.5
Si01 C012 H01D 109.5
Si01 C012 H01E 109.5
H01D C012 H01E 109.5
Si01 C012 H01F 109.5
H01D C012 H01F 109.5
H01E C012 H01F 109.5
Si01 C013 H01G 109.5
Si01 C013 H01H 109.5
H01G C013 H01H 109.5
Si01 C013 H01I 109.5
H01G C013 H01I 109.5
H01H C013 H01I 109.5
C02 C01 Si01 111.17(14)
C02 C01 Ga2 111.36(14)
Si01 C01 Ga2 116.53(10)
C02 C01 Ga1 108.21(13)
Si01 C01 Ga1 105.20(10)
Ga2 C01 Ga1 103.58(9)
C03 C02 C01 117.44(17)
C03 C02 H02A 107.9
C01 C02 H02A 107.9
C03 C02 H02B 107.9
C01 C02 H02B 107.9
H02A C02 H02B 107.2
C08 C03 C04 117.2(2)
C08 C03 C02 122.47(19)
C04 C03 C02 120.3(2)
C05 C04 C03 121.4(2)
C05 C04 H04 119.3
C03 C04 H04 119.3
C06 C05 C04 120.6(2)
C06 C05 H05 119.7
C04 C05 H05 119.7
C05 C06 C07 119.1(2)
C05 C06 H06 120.5
C07 C06 H06 120.5
C08 C07 C06 120.3(2)
C08 C07 H07 119.9
C06 C07 H07 119.9
C07 C08 C03 121.5(2)
C07 C08 H08 119.2
C03 C08 H08 119.2

loop_
_geom_bond_atom_site_label_1
_geom_bond_atom_site_label_2
_geom_bond_distance
Ga1 C11 1.991(2)
Ga1 C12 1.999(2)
Ga1 C01 2.017(2)
C11 C111 1.540(3)
C11 H11A 0.9600
C11 H11B 0.9600
C111 C113 1.523(3)
C111 C112 1.530(3)
C111 C114 1.530(3)
C112 H11C 0.9599
C112 H11D 0.9599
C112 H11E 0.9599
C113 H11F 0.9599
C113 H11G 0.9599
C113 H11H 0.9599
C114 H11I 0.9599
C114 H11J 0.9599
C114 H11K 0.9599
C12 C121 1.546(3)
C12 H12A 0.9600
C12 H12B 0.9600
C121 C122 1.518(3)
C121 C124 1.524(4)
C121 C123 1.539(3)
C122 H12C 0.9599
C122 H12D 0.9599
C122 H12E 0.9599
C123 H12F 0.9599
C123 H12G 0.9599
C123 H12H 0.9599
C124 H12I 0.9599
C124 H12J 0.9599
C124 H12K 0.9599
Ga2 C01 1.986(2)
Ga2 C22 1.992(2)
Ga2 C21 2.005(2)
C21 C211 1.539(3)
C21 H21A 0.9600
C21 H21B 0.9600
C211 C212 1.525(3)
C211 C213 1.529(3)
C211 C214 1.531(3)
C212 H21C 0.9599
C212 H21D 0.9599
C212 H21E 0.9599
C213 H21F 0.9599
C213 H21G 0.9599
C213 H21H 0.9599
C214 H21I 0.9599
C214 H21J 0.9599
C214 H21K 0.9599
C22 C221 1.541(3)
C22 H22A 0.9600
C22 H22B 0.9600
C221 C223 1.528(3)
C221 C222 1.524(3)
C221 C224 1.534(3)
C222 H22C 0.9599
C222 H22D 0.9599
C222 H22E 0.9599
C223 H22F 0.9599
C223 H22G 0.9599
C223 H22H 0.9599
C224 H22I 0.9599
C224 H22J 0.9599
C224 H22K 0.9599
Si01 C012 1.867(2)
Si01 C013 1.869(2)
Si01 C01 1.880(2)
Si01 C011 1.880(2)
C011 H01A 0.9599
C011 H01B 0.9599
C011 H01C 0.9599
C012 H01D 0.9599
C012 H01E 0.9599
C012 H01F 0.9599
C013 H01G 0.9599
C013 H01H 0.9599
C013 H01I 0.9599
C01 C02 1.568(3)
C02 C03 1.515(3)
C02 H02A 0.9600
C02 H02B 0.9600
C03 C08 1.392(3)
C03 C04 1.393(3)
C04 C05 1.384(4)
C04 H04 0.9600
C05 C06 1.375(4)
C05 H05 0.9600
C06 C07 1.385(3)
C06 H06 0.9600
C07 C08 1.383(3)
C07 H07 0.9600
C08 H08 0.9600

loop_
_geom_torsion_atom_site_label_1
_geom_torsion_atom_site_label_2
_geom_torsion_atom_site_label_3
_geom_torsion_atom_site_label_4
_geom_torsion
C12 Ga1 C11 C111 -25.2(2)
C01 Ga1 C11 C111 147.77(18)
Ga1 C11 C111 C113 70.4(2)
Ga1 C11 C111 C112 -170.18(18)
Ga1 C11 C111 C114 -50.5(3)
C11 Ga1 C12 C121 -91.8(2)
C01 Ga1 C12 C121 95.4(2)
Ga1 C12 C121 C122 -62.9(3)
Ga1 C12 C121 C124 58.7(3)
Ga1 C12 C121 C123 178.15(18)
C01 Ga2 C21 C211 -98.22(18)
C22 Ga2 C21 C211 80.3(2)
Ga2 C21 C211 C212 -55.5(2)
Ga2 C21 C211 C213 -176.24(16)
Ga2 C21 C211 C214 65.2(2)
C01 Ga2 C22 C221 -129.02(18)
C21 Ga2 C22 C221 52.6(2)
Ga2 C22 C221 C223 54.0(2)
Ga2 C22 C221 C222 -68.0(3)
Ga2 C22 C221 C224 172.62(18)
C012 Si01 C01 C02 -72.37(18)
C013 Si01 C01 C02 165.50(16)
C011 Si01 C01 C02 48.46(18)
C012 Si01 C01 Ga2 56.67(15)
C013 Si01 C01 Ga2 -65.46(16)
C011 Si01 C01 Ga2 177.49(12)
C012 Si01 C01 Ga1 170.73(11)
C013 Si01 C01 Ga1 48.60(15)
C011 Si01 C01 Ga1 -68.45(13)
C22 Ga2 C01 C02 157.70(14)
C21 Ga2 C01 C02 -23.81(17)
C22 Ga2 C01 Si01 28.75(16)
C21 Ga2 C01 Si01 -152.76(10)
C22 Ga2 C01 Ga1 -86.22(12)
C21 Ga2 C01 Ga1 92.27(10)
C11 Ga1 C01 C02 155.06(14)
C12 Ga1 C01 C02 -31.38(18)
C11 Ga1 C01 Si01 -86.03(12)
C12 Ga1 C01 Si01 87.53(12)
C11 Ga1 C01 Ga2 36.78(13)
C12 Ga1 C01 Ga2 -149.67(9)
Si01 C01 C02 C03 57.0(2)
Ga2 C01 C02 C03 -74.7(2)
Ga1 C01 C02 C03 172.10(15)
C01 C02 C03 C08 58.5(3)
C01 C02 C03 C04 -123.7(2)
C08 C03 C04 C05 -0.8(4)
C02 C03 C04 C05 -178.7(2)
C03 C04 C05 C06 0.0(4)
C04 C05 C06 C07 1.0(4)
C05 C06 C07 C08 -1.4(4)
C06 C07 C08 C03 0.6(4)
C04 C03 C08 C07 0.4(4)
C02 C03 C08 C07 178.3(2)
